data_7701133
loop_
_publ_author_name
'Preu\&s, Andrea'
'Korb, Marcus'
'Miesel, Dominique'
'R\"uffer, Tobias'
'Hildebrandt, Alexander'
'Lang, Heinrich'

_publ_section_title
;
 Ferrocenyl naphthalenes: substituent- and substitution pattern-depending
 charge transfer studies.
;
_journal_issue 38
_journal_name_full 'Dalton transactions (Cambridge, England : 2003)'
_journal_page_first 14418
_journal_page_last 14432
_journal_paper_doi 10.1039/c9dt03216a
_journal_volume 48
_journal_year 2019
_chemical_formula_moiety 'C20 H15 Br Fe'
_chemical_formula_sum 'C20 H15 Br Fe'
_chemical_formula_weight 391.08
_space_group_crystal_system monoclinic
_space_group_IT_number 14
_space_group_name_Hall '-P 2ybc'
_space_group_name_H-M_alt 'P 1 21/c 1'
_symmetry_space_group_name_Hall '-P 2ybc'
_symmetry_space_group_name_H-M 'P 1 21/c 1'
_atom_sites_solution_hydrogens geom
_audit_creation_method SHELXL-2013
_audit_update_record
;
2019-02-16 deposited with the CCDC.    2019-08-30 downloaded from the CCDC.
;
_cell_angle_alpha 90
_cell_angle_beta 93.903(4)
_cell_angle_gamma 90
_cell_formula_units_Z 4
_cell_length_a 12.3825(5)
_cell_length_b 7.7378(4)
_cell_length_c 15.7332(7)
_cell_measurement_reflns_used 3752
_cell_measurement_temperature 130.00(10)
_cell_measurement_theta_max 28.3720
_cell_measurement_theta_min 3.4130
_cell_volume 1503.95(12)
_computing_cell_refinement 'CrysAlisPro 1.171.38.41l (Rigaku OD, 2015)'
_computing_data_collection 'CrysAlisPro 1.171.38.41l (Rigaku OD, 2015)'
_computing_data_reduction 'CrysAlisPro 1.171.38.41l (Rigaku OD, 2015)'
_computing_structure_refinement 'SHELXL-2013 (Sheldrick, 2013)'
_computing_structure_solution 'SHELXS-2013 (Sheldrick, 2013)'
_diffrn_ambient_temperature 130.00(10)
_diffrn_measured_fraction_theta_full 0.996
_diffrn_measured_fraction_theta_max 0.996
_diffrn_measurement_device_type 'oxford gemini s'
_diffrn_measurement_method '\w scans'
_diffrn_radiation_type MoK\a
_diffrn_radiation_wavelength 0.71073
_diffrn_reflns_av_R_equivalents 0.0268
_diffrn_reflns_av_unetI/netI 0.0258
_diffrn_reflns_Laue_measured_fraction_full 0.996
_diffrn_reflns_Laue_measured_fraction_max 0.996
_diffrn_reflns_limit_h_max 13
_diffrn_reflns_limit_h_min -15
_diffrn_reflns_limit_k_max 8
_diffrn_reflns_limit_k_min -9
_diffrn_reflns_limit_l_max 19
_diffrn_reflns_limit_l_min -19
_diffrn_reflns_number 10528
_diffrn_reflns_point_group_measured_fraction_full 0.996
_diffrn_reflns_point_group_measured_fraction_max 0.996
_diffrn_reflns_theta_full 26.000
_diffrn_reflns_theta_max 26.000
_diffrn_reflns_theta_min 2.979
_exptl_absorpt_coefficient_mu 3.652
_exptl_absorpt_correction_T_max 1.00000
_exptl_absorpt_correction_T_min 0.66360
_exptl_absorpt_correction_type multi-scan
_exptl_absorpt_process_details
;
CrysAlisPro 1.171.38.41l (Rigaku Oxford Diffraction, 2015)
Empirical absorption correction using spherical harmonics,
 implemented in SCALE3 ABSPACK scaling algorithm.
;
_exptl_crystal_colour orange
_exptl_crystal_density_diffrn 1.727
_exptl_crystal_description block
_exptl_crystal_F_000 784
_exptl_crystal_size_max 0.3
_exptl_crystal_size_mid 0.3
_exptl_crystal_size_min 0.3
_refine_diff_density_max 0.319
_refine_diff_density_min -0.430
_refine_diff_density_rms 0.059
_refine_ls_extinction_method none
_refine_ls_goodness_of_fit_ref 1.005
_refine_ls_hydrogen_treatment constr
_refine_ls_matrix_type full
_refine_ls_number_parameters 199
_refine_ls_number_reflns 2950
_refine_ls_number_restraints 0
_refine_ls_restrained_S_all 1.005
_refine_ls_R_factor_all 0.0323
_refine_ls_R_factor_gt 0.0236
_refine_ls_shift/su_max 0.003
_refine_ls_shift/su_mean 0.000
_refine_ls_structure_factor_coef Fsqd
_refine_ls_weighting_details 'w=1/[\s^2^(Fo^2^)+(0.0289P)^2^+0.4961P] where P=(Fo^2^+2Fc^2^)/3'
_refine_ls_weighting_scheme calc
_refine_ls_wR_factor_gt 0.0555
_refine_ls_wR_factor_ref 0.0583
_reflns_Friedel_coverage 0.000
_reflns_number_gt 2487
_reflns_number_total 2950
_reflns_threshold_expression 'I > 2\s(I)'
_cod_data_source_file c9dt03216a2.cif
_cod_data_source_block DA-AP124-1
_cod_depositor_comments 'Adding full bibliography for 7701130--7701141.cif.'
_cod_database_code 7701133
_shelx_space_group_comment
;
The symmetry employed for this shelxl refinement is uniquely defined
by the following loop, which should always be used as a source of
symmetry information in preference to the above space-group names.
They are only intended as comments.
;
_oxdiff_exptl_absorpt_empirical_full_min 0.786
_oxdiff_exptl_absorpt_empirical_full_max 1.606
_oxdiff_exptl_absorpt_empirical_details
;
Empirical correction (ABSPACK) includes:
- Absorption correction using spherical harmonics
- Frame scaling
- Detector area scaling
;
_shelxl_version_number 2013-4

loop_
_space_group_symop_operation_xyz
'x, y, z'
'-x, y+1/2, -z+1/2'
'-x, -y, -z'
'x, -y-1/2, z-1/2'

loop_
_atom_site_label
_atom_site_type_symbol
_atom_site_fract_x
_atom_site_fract_y
_atom_site_fract_z
_atom_site_U_iso_or_equiv
_atom_site_adp_type
_atom_site_occupancy
_atom_site_site_symmetry_order
_atom_site_calc_flag
_atom_site_refinement_flags_posn
_atom_site_refinement_flags_adp
C1 C 0.74043(16) 0.8318(3) 1.04987(12) 0.0174(4) Uani 1 1 d . .
C2 C 0.77555(16) 0.9463(3) 1.11769(13) 0.0206(4) Uani 1 1 d . .
H2 H 0.8466 0.9601 1.1399 0.025 Uiso 1 1 calc R U
C3 C 0.68415(17) 1.0353(3) 1.14540(13) 0.0226(5) Uani 1 1 d . .
H3 H 0.6849 1.1175 1.1886 0.027 Uiso 1 1 calc R U
C4 C 0.59176(17) 0.9771(3) 1.09589(13) 0.0229(5) Uani 1 1 d . .
H4 H 0.5210 1.0143 1.1008 0.028 Uiso 1 1 calc R U
C5 C 0.62564(16) 0.8521(3) 1.03728(12) 0.0199(4) Uani 1 1 d . .
H5 H 0.5807 0.7931 0.9973 0.024 Uiso 1 1 calc R U
C6 C 0.70638(18) 0.5316(3) 1.19890(13) 0.0251(5) Uani 1 1 d . .
H6 H 0.7521 0.4564 1.1725 0.030 Uiso 1 1 calc R U
C7 C 0.73794(18) 0.6544(3) 1.26309(13) 0.0261(5) Uani 1 1 d . .
H7 H 0.8081 0.6736 1.2862 0.031 Uiso 1 1 calc R U
C8 C 0.64349(19) 0.7426(3) 1.28575(14) 0.0262(5) Uani 1 1 d . .
H8 H 0.6409 0.8295 1.3264 0.031 Uiso 1 1 calc R U
C9 C 0.55382(17) 0.6752(3) 1.23561(13) 0.0256(5) Uani 1 1 d . .
H9 H 0.4822 0.7106 1.2374 0.031 Uiso 1 1 calc R U
C10 C 0.59242(18) 0.5445(3) 1.18230(13) 0.0245(5) Uani 1 1 d . .
H10 H 0.5504 0.4786 1.1432 0.029 Uiso 1 1 calc R U
C11 C 0.81511(16) 0.7323(3) 0.99817(13) 0.0179(4) Uani 1 1 d . .
C12 C 0.91084(17) 0.8112(3) 0.98168(14) 0.0255(5) Uani 1 1 d . .
H12 H 0.9260 0.9202 1.0044 0.031 Uiso 1 1 calc R U
C13 C 0.98691(18) 0.7321(3) 0.93134(14) 0.0260(5) Uani 1 1 d . .
H13 H 1.0520 0.7876 0.9229 0.031 Uiso 1 1 calc R U
C14 C 0.96561(16) 0.5756(3) 0.89514(12) 0.0218(5) Uani 1 1 d . .
H14 H 1.0155 0.5252 0.8612 0.026 Uiso 1 1 calc R U
C15 C 0.86743(16) 0.4885(3) 0.90885(12) 0.0183(4) Uani 1 1 d . .
C16 C 0.84068(16) 0.3243(3) 0.87337(13) 0.0217(5) Uani 1 1 d . .
C17 C 0.74948(19) 0.2360(3) 0.88965(14) 0.0259(5) Uani 1 1 d . .
H17 H 0.7350 0.1281 0.8653 0.031 Uiso 1 1 calc R U
C18 C 0.67700(17) 0.3123(3) 0.94454(13) 0.0248(5) Uani 1 1 d . .
H18 H 0.6148 0.2529 0.9572 0.030 Uiso 1 1 calc R U
C19 C 0.69700(15) 0.4707(3) 0.97895(12) 0.0183(4) Uani 1 1 d . .
H19 H 0.6475 0.5186 1.0141 0.022 Uiso 1 1 calc R U
C20 C 0.79174(15) 0.5654(3) 0.96253(12) 0.0168(4) Uani 1 1 d . .
Fe1 Fe 0.66531(2) 0.77556(4) 1.15945(2) 0.01462(9) Uani 1 1 d . .
Br1 Br 0.93632(2) 0.22158(3) 0.79750(2) 0.03302(9) Uani 1 1 d . .

loop_
_atom_site_aniso_label
_atom_site_aniso_U_11
_atom_site_aniso_U_22
_atom_site_aniso_U_33
_atom_site_aniso_U_23
_atom_site_aniso_U_13
_atom_site_aniso_U_12
C1 0.0219(10) 0.0135(10) 0.0171(10) 0.0045(8) 0.0041(8) -0.0023(8)
C2 0.0229(11) 0.0161(11) 0.0231(11) 0.0019(9) 0.0041(8) -0.0048(8)
C3 0.0307(12) 0.0146(10) 0.0233(11) 0.0002(9) 0.0074(9) -0.0012(9)
C4 0.0222(11) 0.0212(11) 0.0257(11) 0.0062(9) 0.0035(9) 0.0088(9)
C5 0.0235(11) 0.0201(11) 0.0159(10) 0.0061(9) -0.0006(8) 0.0013(9)
C6 0.0358(13) 0.0159(11) 0.0237(11) 0.0071(9) 0.0021(9) 0.0029(9)
C7 0.0300(12) 0.0280(12) 0.0195(11) 0.0074(9) -0.0048(9) -0.0008(10)
C8 0.0358(13) 0.0288(13) 0.0142(10) 0.0012(9) 0.0046(9) -0.0023(10)
C9 0.0243(12) 0.0313(13) 0.0224(11) 0.0055(10) 0.0096(9) -0.0064(9)
C10 0.0326(12) 0.0227(11) 0.0185(10) 0.0041(9) 0.0036(9) -0.0101(10)
C11 0.0199(10) 0.0193(11) 0.0146(10) 0.0027(8) 0.0022(8) -0.0005(8)
C12 0.0275(12) 0.0218(12) 0.0281(12) -0.0032(9) 0.0091(9) -0.0081(9)
C13 0.0225(12) 0.0293(12) 0.0272(12) -0.0001(10) 0.0100(9) -0.0091(9)
C14 0.0209(11) 0.0290(12) 0.0163(10) 0.0008(9) 0.0068(8) -0.0007(9)
C15 0.0196(10) 0.0229(11) 0.0124(9) 0.0010(8) 0.0003(8) -0.0003(8)
C16 0.0200(11) 0.0287(12) 0.0164(10) -0.0052(9) 0.0024(8) 0.0023(9)
C17 0.0295(12) 0.0217(12) 0.0265(12) -0.0095(9) 0.0031(10) -0.0052(9)
C18 0.0221(11) 0.0273(12) 0.0256(12) -0.0031(10) 0.0053(9) -0.0081(9)
C19 0.0168(10) 0.0221(11) 0.0162(10) 0.0005(8) 0.0038(8) -0.0033(8)
C20 0.0180(10) 0.0196(11) 0.0122(9) 0.0024(8) -0.0023(7) -0.0018(8)
Fe1 0.01485(15) 0.01522(16) 0.01391(15) 0.00166(11) 0.00177(11) -0.00027(11)
Br1 0.02543(14) 0.03981(16) 0.03470(15) -0.01915(11) 0.00843(10) -0.00150(10)

loop_
_atom_type_symbol
_atom_type_description
_atom_type_scat_dispersion_real
_atom_type_scat_dispersion_imag
_atom_type_scat_source
C C 0.0033 0.0016 'International Tables Vol C Tables 4.2.6.8 and 6.1.1.4'
H H 0.0000 0.0000 'International Tables Vol C Tables 4.2.6.8 and 6.1.1.4'
Fe Fe 0.3463 0.8444 'International Tables Vol C Tables 4.2.6.8 and 6.1.1.4'
Br Br -0.2901 2.4595 'International Tables Vol C Tables 4.2.6.8 and 6.1.1.4'

loop_
_geom_angle_atom_site_label_1
_geom_angle_atom_site_label_2
_geom_angle_atom_site_label_3
_geom_angle
C5 C1 C2 106.50(17)
C5 C1 C11 129.04(18)
C2 C1 C11 124.02(18)
C5 C1 Fe1 68.78(11)
C2 C1 Fe1 68.81(10)
C11 C1 Fe1 132.91(14)
C3 C2 C1 108.74(18)
C3 C2 Fe1 69.52(11)
C1 C2 Fe1 70.32(11)
C3 C2 H2 125.6
C1 C2 H2 125.6
Fe1 C2 H2 126.1
C4 C3 C2 107.99(18)
C4 C3 Fe1 69.58(12)
C2 C3 Fe1 69.77(11)
C4 C3 H3 126.0
C2 C3 H3 126.0
Fe1 C3 H3 126.2
C3 C4 C5 108.14(18)
C3 C4 Fe1 69.80(12)
C5 C4 Fe1 69.79(11)
C3 C4 H4 125.9
C5 C4 H4 125.9
Fe1 C4 H4 126.1
C4 C5 C1 108.63(18)
C4 C5 Fe1 69.42(11)
C1 C5 Fe1 70.39(11)
C4 C5 H5 125.7
C1 C5 H5 125.7
Fe1 C5 H5 126.1
C10 C6 C7 107.78(19)
C10 C6 Fe1 69.84(12)
C7 C6 Fe1 69.44(12)
C10 C6 H6 126.1
C7 C6 H6 126.1
Fe1 C6 H6 126.2
C8 C7 C6 107.9(2)
C8 C7 Fe1 69.72(12)
C6 C7 Fe1 69.74(12)
C8 C7 H7 126.0
C6 C7 H7 126.0
Fe1 C7 H7 126.1
C9 C8 C7 108.1(2)
C9 C8 Fe1 69.78(12)
C7 C8 Fe1 69.48(12)
C9 C8 H8 125.9
C7 C8 H8 125.9
Fe1 C8 H8 126.4
C8 C9 C10 108.0(2)
C8 C9 Fe1 69.59(12)
C10 C9 Fe1 69.84(11)
C8 C9 H9 126.0
C10 C9 H9 126.0
Fe1 C9 H9 126.1
C9 C10 C6 108.17(19)
C9 C10 Fe1 69.57(12)
C6 C10 Fe1 69.45(12)
C9 C10 H10 125.9
C6 C10 H10 125.9
Fe1 C10 H10 126.6
C12 C11 C20 118.81(18)
C12 C11 C1 116.70(18)
C20 C11 C1 124.44(18)
C11 C12 C13 122.1(2)
C11 C12 H12 119.0
C13 C12 H12 119.0
C14 C13 C12 120.31(19)
C14 C13 H13 119.8
C12 C13 H13 119.8
C13 C14 C15 120.27(19)
C13 C14 H14 119.9
C15 C14 H14 119.9
C14 C15 C16 123.04(18)
C14 C15 C20 119.59(18)
C16 C15 C20 117.36(18)
C17 C16 C15 123.44(18)
C17 C16 Br1 117.84(16)
C15 C16 Br1 118.71(15)
C16 C17 C18 118.33(19)
C16 C17 H17 120.8
C18 C17 H17 120.8
C19 C18 C17 120.95(19)
C19 C18 H18 119.5
C17 C18 H18 119.5
C18 C19 C20 121.60(18)
C18 C19 H19 119.2
C20 C19 H19 119.2
C19 C20 C11 122.81(17)
C19 C20 C15 118.28(18)
C11 C20 C15 118.90(17)
C4 Fe1 C3 40.62(8)
C4 Fe1 C7 154.84(9)
C3 Fe1 C7 119.57(9)
C4 Fe1 C5 40.79(8)
C3 Fe1 C5 68.49(8)
C7 Fe1 C5 162.44(9)
C4 Fe1 C8 119.35(9)
C3 Fe1 C8 104.64(9)
C7 Fe1 C8 40.79(9)
C5 Fe1 C8 156.25(9)
C4 Fe1 C2 68.41(8)
C3 Fe1 C2 40.71(8)
C7 Fe1 C2 106.70(9)
C5 Fe1 C2 68.40(8)
C8 Fe1 C2 122.04(9)
C4 Fe1 C6 162.31(9)
C3 Fe1 C6 156.58(9)
C7 Fe1 C6 40.82(9)
C5 Fe1 C6 126.47(9)
C8 Fe1 C6 68.59(9)
C2 Fe1 C6 122.60(9)
C4 Fe1 C9 106.38(9)
C3 Fe1 C9 121.72(9)
C7 Fe1 C9 68.56(9)
C5 Fe1 C9 122.31(9)
C8 Fe1 C9 40.63(9)
C2 Fe1 C9 158.28(9)
C6 Fe1 C9 68.55(9)
C4 Fe1 C10 124.63(9)
C3 Fe1 C10 159.48(9)
C7 Fe1 C10 68.48(9)
C5 Fe1 C10 109.79(8)
C8 Fe1 C10 68.30(9)
C2 Fe1 C10 159.31(8)
C6 Fe1 C10 40.70(9)
C9 Fe1 C10 40.59(9)
C4 Fe1 C1 68.84(8)
C3 Fe1 C1 68.85(8)
C7 Fe1 C1 124.57(9)
C5 Fe1 C1 40.83(8)
C8 Fe1 C1 159.88(9)
C2 Fe1 C1 40.86(8)
C6 Fe1 C1 109.43(8)
C9 Fe1 C1 158.92(9)
C10 Fe1 C1 124.16(8)

loop_
_geom_bond_atom_site_label_1
_geom_bond_atom_site_label_2
_geom_bond_distance
C1 C5 1.430(3)
C1 C2 1.432(3)
C1 C11 1.488(3)
C1 Fe1 2.0606(19)
C2 C3 1.418(3)
C2 Fe1 2.0404(19)
C2 H2 0.9300
C3 C4 1.413(3)
C3 Fe1 2.037(2)
C3 H3 0.9300
C4 C5 1.420(3)
C4 Fe1 2.034(2)
C4 H4 0.9300
C5 Fe1 2.0392(19)
C5 H5 0.9300
C6 C10 1.421(3)
C6 C7 1.422(3)
C6 Fe1 2.040(2)
C6 H6 0.9300
C7 C8 1.420(3)
C7 Fe1 2.036(2)
C7 H7 0.9300
C8 C9 1.417(3)
C8 Fe1 2.039(2)
C8 H8 0.9300
C9 C10 1.418(3)
C9 Fe1 2.0419(19)
C9 H9 0.9300
C10 Fe1 2.045(2)
C10 H10 0.9300
C11 C12 1.374(3)
C11 C20 1.429(3)
C12 C13 1.411(3)
C12 H12 0.9300
C13 C14 1.357(3)
C13 H13 0.9300
C14 C15 1.419(3)
C14 H14 0.9300
C15 C16 1.418(3)
C15 C20 1.433(3)
C16 C17 1.359(3)
C16 Br1 1.911(2)
C17 C18 1.416(3)
C17 H17 0.9300
C18 C19 1.356(3)
C18 H18 0.9300
C19 C20 1.422(3)
C19 H19 0.9300

loop_
_geom_torsion_atom_site_label_1
_geom_torsion_atom_site_label_2
_geom_torsion_atom_site_label_3
_geom_torsion_atom_site_label_4
_geom_torsion
C5 C1 C2 C3 -0.4(2)
C11 C1 C2 C3 172.64(18)
Fe1 C1 C2 C3 -59.09(14)
C5 C1 C2 Fe1 58.69(13)
C11 C1 C2 Fe1 -128.27(18)
C1 C2 C3 C4 0.3(2)
Fe1 C2 C3 C4 -59.29(14)
C1 C2 C3 Fe1 59.59(13)
C2 C3 C4 C5 -0.1(2)
Fe1 C3 C4 C5 -59.48(14)
C2 C3 C4 Fe1 59.41(14)
C3 C4 C5 C1 -0.2(2)
Fe1 C4 C5 C1 -59.67(14)
C3 C4 C5 Fe1 59.49(14)
C2 C1 C5 C4 0.4(2)
C11 C1 C5 C4 -172.22(19)
Fe1 C1 C5 C4 59.07(14)
C2 C1 C5 Fe1 -58.71(13)
C11 C1 C5 Fe1 128.7(2)
C10 C6 C7 C8 -0.1(2)
Fe1 C6 C7 C8 59.48(14)
C10 C6 C7 Fe1 -59.55(14)
C6 C7 C8 C9 -0.2(2)
Fe1 C7 C8 C9 59.29(15)
C6 C7 C8 Fe1 -59.49(14)
C7 C8 C9 C10 0.4(2)
Fe1 C8 C9 C10 59.50(14)
C7 C8 C9 Fe1 -59.11(15)
C8 C9 C10 C6 -0.4(2)
Fe1 C9 C10 C6 58.91(14)
C8 C9 C10 Fe1 -59.35(14)
C7 C6 C10 C9 0.3(2)
Fe1 C6 C10 C9 -58.98(14)
C7 C6 C10 Fe1 59.30(14)
C5 C1 C11 C12 136.6(2)
C2 C1 C11 C12 -34.8(3)
Fe1 C1 C11 C12 -126.6(2)
C5 C1 C11 C20 -40.8(3)
C2 C1 C11 C20 147.8(2)
Fe1 C1 C11 C20 55.9(3)
C20 C11 C12 C13 -0.5(3)
C1 C11 C12 C13 -178.1(2)
C11 C12 C13 C14 2.1(4)
C12 C13 C14 C15 -1.2(3)
C13 C14 C15 C16 -179.5(2)
C13 C14 C15 C20 -1.2(3)
C14 C15 C16 C17 176.5(2)
C20 C15 C16 C17 -1.9(3)
C14 C15 C16 Br1 -4.3(3)
C20 C15 C16 Br1 177.33(14)
C15 C16 C17 C18 0.4(3)
Br1 C16 C17 C18 -178.85(16)
C16 C17 C18 C19 1.1(3)
C17 C18 C19 C20 -0.9(3)
C18 C19 C20 C11 -179.7(2)
C18 C19 C20 C15 -0.6(3)
C12 C11 C20 C19 177.31(19)
C1 C11 C20 C19 -5.3(3)
C12 C11 C20 C15 -1.8(3)
C1 C11 C20 C15 175.60(18)
C14 C15 C20 C19 -176.49(18)
C16 C15 C20 C19 2.0(3)
C14 C15 C20 C11 2.7(3)
C16 C15 C20 C11 -178.90(18)
